data_2225166
loop_
_publ_author_name
'Zaouali Zgolli, Donia'
'Boughzala, Habib'
'Driss, Ahmed'

_publ_section_title
;
 <i>trans</i>-Dichlorido(1,4,8,11-tetraazacyclotetradecane)manganese(III)
 tetrafluoridoborate
;
_journal_coeditor_code BR2133
_journal_issue 3
_journal_name_full 'Acta Crystallographica Section E'
_journal_page_first m265
_journal_page_last m266
_journal_paper_doi 10.1107/S1600536810004058
_journal_volume 66
_journal_year 2010
_chemical_formula_iupac '[Mn Cl2 (C10 H24 N4)] B F4'
_chemical_formula_moiety 'C10 H24 Cl2 Mn N4 +, B F4 -'
_chemical_formula_sum 'C10 H24 B Cl2 F4 Mn N4'
_chemical_formula_weight 412.98
_chemical_name_systematic
;
<i>trans</i>-Dichlorido(1,4,8,11-tetraazacyclotetradecane)manganese(III)
tetrafluoridoborate
;
_space_group_IT_number 19
_symmetry_cell_setting orthorhombic
_symmetry_space_group_name_Hall 'P 2ac 2ab'
_symmetry_space_group_name_H-M 'P 21 21 21'
_atom_sites_solution_hydrogens geom
_atom_sites_solution_primary direct
_atom_sites_solution_secondary difmap
_audit_creation_method SHELXL-97
_cell_angle_alpha 90.00
_cell_angle_beta 90.00
_cell_angle_gamma 90.00
_cell_formula_units_Z 4
_cell_length_a 6.5660(3)
_cell_length_b 13.3760(2)
_cell_length_c 19.5846(3)
_cell_measurement_reflns_used 25
_cell_measurement_temperature 298(2)
_cell_measurement_theta_max 15
_cell_measurement_theta_min 10
_cell_volume 1720.05(9)
_computing_cell_refinement 'CAD-4 EXPRESS (Enraf--Nonius, 1994)'
_computing_data_collection 'CAD-4 EXPRESS (Enraf--Nonius, 1994)'
_computing_data_reduction 'XCAD4 (Harms & Wocadlo, 1995)'
_computing_molecular_graphics 'ORTEP-3 for Windows (Farrugia, 1997)'
_computing_publication_material 'WinGX (Farrugia, 1999)'
_computing_structure_refinement 'SHELXL97 (Sheldrick, 2008)'
_computing_structure_solution 'SHELXS97 (Sheldrick, 2008)'
_diffrn_ambient_temperature 298(2)
_diffrn_measured_fraction_theta_full 0.997
_diffrn_measured_fraction_theta_max 0.997
_diffrn_measurement_device_type 'Enraf--Nonius CAD-4'
_diffrn_measurement_method 'non-profiled omega/2theta scans'
_diffrn_radiation_monochromator graphite
_diffrn_radiation_source 'fine-focus sealed tube'
_diffrn_radiation_type MoK\a
_diffrn_radiation_wavelength 0.71073
_diffrn_reflns_av_R_equivalents 0.0196
_diffrn_reflns_av_sigmaI/netI 0.0303
_diffrn_reflns_limit_h_max 2
_diffrn_reflns_limit_h_min -8
_diffrn_reflns_limit_k_max 17
_diffrn_reflns_limit_k_min -1
_diffrn_reflns_limit_l_max 24
_diffrn_reflns_limit_l_min -1
_diffrn_reflns_number 3013
_diffrn_reflns_theta_full 26.97
_diffrn_reflns_theta_max 26.97
_diffrn_reflns_theta_min 2.08
_diffrn_standards_decay_% 3
_diffrn_standards_interval_time 120
_diffrn_standards_number 2
_exptl_absorpt_coefficient_mu 1.116
_exptl_absorpt_correction_T_max 0.8144
_exptl_absorpt_correction_T_min 0.6740
_exptl_absorpt_correction_type psi-scan
_exptl_absorpt_process_details
;
(North <i>et al.</i>,  1968)
;
_exptl_crystal_colour green
_exptl_crystal_density_diffrn 1.59
_exptl_crystal_density_method 'not measured'
_exptl_crystal_description prism
_exptl_crystal_F_000 848
_exptl_crystal_size_max 0.40
_exptl_crystal_size_mid 0.40
_exptl_crystal_size_min 0.20
_refine_diff_density_max 0.703
_refine_diff_density_min -0.498
_refine_ls_abs_structure_details 'Flack (1983), 569 Friedel pairs'
_refine_ls_abs_structure_Flack 0.00(3)
_refine_ls_extinction_method none
_refine_ls_goodness_of_fit_ref 1.045
_refine_ls_hydrogen_treatment constr
_refine_ls_matrix_type full
_refine_ls_number_parameters 199
_refine_ls_number_reflns 2735
_refine_ls_number_restraints 0
_refine_ls_restrained_S_all 1.045
_refine_ls_R_factor_all 0.0412
_refine_ls_R_factor_gt 0.0343
_refine_ls_shift/su_max 0.000
_refine_ls_shift/su_mean 0.000
_refine_ls_structure_factor_coef Fsqd
_refine_ls_weighting_details 'calc w=1/[\s^2^(Fo^2^)+(0.0545P)^2^+1.0781P] where P=(Fo^2^+2Fc^2^)/3'
_refine_ls_weighting_scheme calc
_refine_ls_wR_factor_gt 0.0928
_refine_ls_wR_factor_ref 0.0972
_reflns_number_gt 2442
_reflns_number_total 2735
_reflns_threshold_expression I>2\s(I)
_cod_data_source_file br2133.cif
_cod_data_source_block I
_cod_original_formula_sum 'C10 H24 B Cl2 F4 Mn N4 '
_cod_database_code 2225166
_cod_database_fobs_code 2225166

loop_
_symmetry_equiv_pos_as_xyz
'x, y, z'
'-x+1/2, -y, z+1/2'
'x+1/2, -y+1/2, -z'
'-x, y+1/2, -z+1/2'

loop_
_atom_site_type_symbol
_atom_site_label
_atom_site_fract_x
_atom_site_fract_y
_atom_site_fract_z
_atom_site_U_iso_or_equiv
_atom_site_adp_type
_atom_site_calc_flag
_atom_site_refinement_flags
_atom_site_occupancy
_atom_site_disorder_assembly
_atom_site_disorder_group
Mn Mn 0.77998(8) 0.47206(4) 0.37355(2) 0.02124(13) Uani d . 1 . .
Cl Cl1 1.08555(14) 0.57065(7) 0.33104(5) 0.0340(2) Uani d . 1 . .
Cl Cl2 0.47956(13) 0.37068(8) 0.41610(5) 0.0350(2) Uani d . 1 . .
C C1 0.6089(7) 0.4243(3) 0.24327(19) 0.0355(9) Uani d . 1 . .
H H1A 0.4871 0.3929 0.2613 0.043 Uiso calc R 1 . .
H H1B 0.6247 0.4045 0.1959 0.043 Uiso calc R 1 . .
C C2 0.5915(7) 0.5364(3) 0.24847(18) 0.0347(9) Uani d . 1 . .
H H2A 0.4700 0.5592 0.2251 0.042 Uiso calc R 1 . .
H H2B 0.7089 0.5679 0.2275 0.042 Uiso calc R 1 . .
C C3 0.6006(7) 0.6724(3) 0.3358(2) 0.0337(9) Uani d . 1 . .
H H3A 0.4972 0.7077 0.3099 0.040 Uiso calc R 1 . .
H H3B 0.7328 0.6948 0.3198 0.040 Uiso calc R 1 . .
C C4 0.5780(7) 0.6979(3) 0.4115(2) 0.0401(10) Uani d . 1 . .
H H4A 0.4539 0.6674 0.4284 0.048 Uiso calc R 1 . .
H H4B 0.5633 0.7698 0.4160 0.048 Uiso calc R 1 . .
C C5 0.7560(7) 0.6637(3) 0.4564(2) 0.0393(9) Uani d . 1 . .
H H5A 0.8826 0.6880 0.4371 0.047 Uiso calc R 1 . .
H H5B 0.7413 0.6927 0.5016 0.047 Uiso calc R 1 . .
C C6 0.9408(7) 0.5187(4) 0.50530(19) 0.0403(10) Uani d . 1 . .
H H6A 0.9178 0.5363 0.5527 0.048 Uiso calc R 1 . .
H H6B 1.0654 0.5508 0.4903 0.048 Uiso calc R 1 . .
C C7 0.9609(7) 0.4063(4) 0.4985(2) 0.0409(11) Uani d . 1 . .
H H7A 1.0804 0.3831 0.5230 0.049 Uiso calc R 1 . .
H H7B 0.8420 0.3736 0.5176 0.049 Uiso calc R 1 . .
C C8 0.9738(7) 0.2730(3) 0.4095(2) 0.0405(10) Uani d . 1 . .
H H8A 0.8453 0.2457 0.4252 0.049 Uiso calc R 1 . .
H H8B 1.0824 0.2398 0.4343 0.049 Uiso calc R 1 . .
C C9 0.9975(8) 0.2522(3) 0.3335(3) 0.0445(11) Uani d . 1 . .
H H9A 1.0221 0.1813 0.3273 0.053 Uiso calc R 1 . .
H H9B 1.1168 0.2876 0.3171 0.053 Uiso calc R 1 . .
C C10 0.8144(7) 0.2825(3) 0.2895(2) 0.0388(10) Uani d . 1 . .
H H10A 0.8304 0.2544 0.2442 0.047 Uiso calc R 1 . .
H H10B 0.6914 0.2546 0.3093 0.047 Uiso calc R 1 . .
N N1 0.7920(5) 0.3928(2) 0.28397(15) 0.0283(6) Uani d . 1 . .
H H1 0.9032 0.4152 0.2609 0.034 Uiso calc R 1 . .
N N2 0.5806(5) 0.5632(2) 0.32309(14) 0.0245(6) Uani d . 1 . .
H H2 0.4538 0.5456 0.3375 0.029 Uiso calc R 1 . .
N N3 0.7654(5) 0.5538(2) 0.46247(14) 0.0294(7) Uani d . 1 . .
H H3 0.6498 0.5344 0.4844 0.035 Uiso calc R 1 . .
N N4 0.9798(5) 0.3817(2) 0.42444(16) 0.0271(7) Uani d . 1 . .
H H4 1.1063 0.4026 0.4118 0.032 Uiso calc R 1 . .
F F1 1.2555(6) 0.4764(4) 0.62517(17) 0.0960(13) Uani d . 1 . .
F F2 1.5921(6) 0.4961(3) 0.62145(19) 0.0869(12) Uani d . 1 . .
F F3 1.3893(6) 0.5936(3) 0.55560(14) 0.0730(10) Uani d . 1 . .
F F4 1.3937(9) 0.6116(3) 0.67105(19) 0.1155(18) Uani d . 1 . .
B B1 1.4102(9) 0.5490(5) 0.6183(3) 0.0480(13) Uani d . 1 . .

loop_
_atom_site_aniso_label
_atom_site_aniso_U_11
_atom_site_aniso_U_22
_atom_site_aniso_U_33
_atom_site_aniso_U_12
_atom_site_aniso_U_13
_atom_site_aniso_U_23
Mn 0.0161(2) 0.0242(2) 0.0234(2) 0.0004(2) -0.0017(2) 0.0004(2)
Cl1 0.0189(4) 0.0365(5) 0.0467(5) -0.0043(4) 0.0023(4) 0.0101(4)
Cl2 0.0190(4) 0.0414(5) 0.0445(5) -0.0054(4) 0.0022(4) 0.0095(4)
C1 0.033(2) 0.046(2) 0.0278(17) -0.005(2) -0.0042(17) -0.0046(18)
C2 0.032(2) 0.044(2) 0.0276(17) 0.000(2) -0.0093(17) 0.0073(17)
C3 0.030(2) 0.0259(18) 0.045(2) 0.0040(18) -0.002(2) 0.0064(16)
C4 0.034(2) 0.0282(19) 0.058(2) 0.0078(19) 0.001(2) -0.0099(18)
C5 0.037(2) 0.0372(19) 0.044(2) -0.002(2) -0.002(2) -0.0129(17)
C6 0.034(2) 0.060(3) 0.0263(18) -0.005(2) -0.0107(17) -0.004(2)
C7 0.031(2) 0.056(3) 0.035(2) -0.004(2) -0.0072(18) 0.015(2)
C8 0.032(2) 0.030(2) 0.059(3) 0.0023(19) -0.001(2) 0.015(2)
C9 0.040(2) 0.028(2) 0.066(3) 0.004(2) 0.004(2) -0.006(2)
C10 0.035(2) 0.0306(19) 0.051(2) -0.0004(19) 0.003(2) -0.0123(17)
N1 0.0253(15) 0.0300(14) 0.0295(13) -0.0021(15) 0.0012(15) -0.0027(11)
N2 0.0179(13) 0.0265(14) 0.0291(14) -0.0010(13) 0.0000(13) 0.0033(12)
N3 0.0212(15) 0.0399(16) 0.0271(12) -0.0027(15) 0.0024(13) -0.0055(12)
N4 0.0179(13) 0.0304(16) 0.0330(15) -0.0017(14) -0.0018(13) 0.0075(13)
F1 0.069(2) 0.143(4) 0.076(2) -0.037(3) -0.004(2) 0.026(2)
F2 0.0534(19) 0.094(3) 0.113(3) 0.0194(19) -0.014(2) 0.024(2)
F3 0.065(2) 0.102(3) 0.0516(15) 0.001(2) -0.0040(16) 0.0232(17)
F4 0.166(5) 0.104(3) 0.076(2) 0.041(4) -0.031(3) -0.028(2)
B1 0.043(3) 0.065(3) 0.036(2) 0.011(3) -0.009(2) 0.004(2)

loop_
_atom_type_symbol
_atom_type_description
_atom_type_scat_dispersion_real
_atom_type_scat_dispersion_imag
_atom_type_scat_source
C C 0.0033 0.0016 'International Tables Vol C Tables 4.2.6.8 and 6.1.1.4'
H H 0.0000 0.0000 'International Tables Vol C Tables 4.2.6.8 and 6.1.1.4'
Cl Cl 0.1484 0.1585 'International Tables Vol C Tables 4.2.6.8 and 6.1.1.4'
N N 0.0061 0.0033 'International Tables Vol C Tables 4.2.6.8 and 6.1.1.4'
Mn Mn 0.3368 0.7283 'International Tables Vol C Tables 4.2.6.8 and 6.1.1.4'
B B 0.0013 0.0007 'International Tables Vol C Tables 4.2.6.8 and 6.1.1.4'
F F 0.0171 0.0103 'International Tables Vol C Tables 4.2.6.8 and 6.1.1.4'

loop_
_geom_angle_atom_site_label_1
_geom_angle_atom_site_label_2
_geom_angle_atom_site_label_3
_geom_angle_site_symmetry_1
_geom_angle_site_symmetry_3
_geom_angle
_geom_angle_publ_flag
N2 Mn N4 . . 179.62(14) ?
N2 Mn N1 . . 85.38(12) ?
N4 Mn N1 . . 94.96(13) ?
N2 Mn N3 . . 93.58(12) ?
N4 Mn N3 . . 86.07(13) ?
N1 Mn N3 . . 178.93(13) ?
N2 Mn Cl2 . . 88.83(9) ?
N4 Mn Cl2 . . 91.32(9) ?
N1 Mn Cl2 . . 91.98(10) ?
N3 Mn Cl2 . . 88.27(9) ?
N2 Mn Cl1 . . 92.17(9) ?
N4 Mn Cl1 . . 87.68(9) ?
N1 Mn Cl1 . . 87.58(10) ?
N3 Mn Cl1 . . 92.20(9) ?
Cl2 Mn Cl1 . . 178.87(4) ?
N1 C1 C2 . . 107.7(3) ?
N1 C1 H1A . . 110.2 ?
C2 C1 H1A . . 110.2 ?
N1 C1 H1B . . 110.2 ?
C2 C1 H1B . . 110.2 ?
H1A C1 H1B . . 108.5 ?
C1 C2 N2 . . 107.8(3) ?
C1 C2 H2A . . 110.1 ?
N2 C2 H2A . . 110.1 ?
C1 C2 H2B . . 110.1 ?
N2 C2 H2B . . 110.1 ?
H2A C2 H2B . . 108.5 ?
N2 C3 C4 . . 111.9(3) ?
N2 C3 H3A . . 109.2 ?
C4 C3 H3A . . 109.2 ?
N2 C3 H3B . . 109.2 ?
C4 C3 H3B . . 109.2 ?
H3A C3 H3B . . 107.9 ?
C3 C4 C5 . . 114.6(4) ?
C3 C4 H4A . . 108.6 ?
C5 C4 H4A . . 108.6 ?
C3 C4 H4B . . 108.6 ?
C5 C4 H4B . . 108.6 ?
H4A C4 H4B . . 107.6 ?
N3 C5 C4 . . 112.0(3) ?
N3 C5 H5A . . 109.2 ?
C4 C5 H5A . . 109.2 ?
N3 C5 H5B . . 109.2 ?
C4 C5 H5B . . 109.2 ?
H5A C5 H5B . . 107.9 ?
N3 C6 C7 . . 109.2(4) ?
N3 C6 H6A . . 109.8 ?
C7 C6 H6A . . 109.8 ?
N3 C6 H6B . . 109.8 ?
C7 C6 H6B . . 109.8 ?
H6A C6 H6B . . 108.3 ?
N4 C7 C6 . . 108.1(3) ?
N4 C7 H7A . . 110.1 ?
C6 C7 H7A . . 110.1 ?
N4 C7 H7B . . 110.1 ?
C6 C7 H7B . . 110.1 ?
H7A C7 H7B . . 108.4 ?
N4 C8 C9 . . 111.7(4) ?
N4 C8 H8A . . 109.3 ?
C9 C8 H8A . . 109.3 ?
N4 C8 H8B . . 109.3 ?
C9 C8 H8B . . 109.3 ?
H8A C8 H8B . . 107.9 ?
C8 C9 C10 . . 114.9(4) ?
C8 C9 H9A . . 108.5 ?
C10 C9 H9A . . 108.5 ?
C8 C9 H9B . . 108.5 ?
C10 C9 H9B . . 108.5 ?
H9A C9 H9B . . 107.5 ?
N1 C10 C9 . . 112.4(3) ?
N1 C10 H10A . . 109.1 ?
C9 C10 H10A . . 109.1 ?
N1 C10 H10B . . 109.1 ?
C9 C10 H10B . . 109.1 ?
H10A C10 H10B . . 107.9 ?
C10 N1 C1 . . 113.4(3) ?
C10 N1 Mn . . 117.0(2) ?
C1 N1 Mn . . 106.1(2) ?
C10 N1 H1 . . 106.6 ?
C1 N1 H1 . . 106.6 ?
Mn N1 H1 . . 106.6 ?
C3 N2 C2 . . 113.0(3) ?
C3 N2 Mn . . 116.6(2) ?
C2 N2 Mn . . 107.3(2) ?
C3 N2 H2 . . 106.4 ?
C2 N2 H2 . . 106.4 ?
Mn N2 H2 . . 106.4 ?
C5 N3 C6 . . 112.9(3) ?
C5 N3 Mn . . 117.6(2) ?
C6 N3 Mn . . 105.7(2) ?
C5 N3 H3 . . 106.7 ?
C6 N3 H3 . . 106.7 ?
Mn N3 H3 . . 106.7 ?
C8 N4 C7 . . 113.9(3) ?
C8 N4 Mn . . 117.8(3) ?
C7 N4 Mn . . 106.9(3) ?
C8 N4 H4 . . 105.8 ?
C7 N4 H4 . . 105.8 ?
Mn N4 H4 . . 105.8 ?
F4 B1 F3 . . 114.3(5) ?
F4 B1 F2 . . 110.8(5) ?
F3 B1 F2 . . 110.3(5) ?
F4 B1 F1 . . 107.5(5) ?
F3 B1 F1 . . 108.2(4) ?
F2 B1 F1 . . 105.3(4) ?

loop_
_geom_bond_atom_site_label_1
_geom_bond_atom_site_label_2
_geom_bond_site_symmetry_2
_geom_bond_distance
_geom_bond_publ_flag
Mn N2 . 2.043(3) ?
Mn N4 . 2.043(3) ?
Mn N1 . 2.052(3) ?
Mn N3 . 2.059(3) ?
Mn Cl2 . 2.5346(10) ?
Mn Cl1 . 2.5412(10) ?
C1 N1 . 1.503(5) ?
C1 C2 . 1.506(6) ?
C1 H1A . 0.9700 ?
C1 H1B . 0.9700 ?
C2 N2 . 1.506(4) ?
C2 H2A . 0.9700 ?
C2 H2B . 0.9700 ?
C3 N2 . 1.488(5) ?
C3 C4 . 1.529(6) ?
C3 H3A . 0.9700 ?
C3 H3B . 0.9700 ?
C4 C5 . 1.532(6) ?
C4 H4A . 0.9700 ?
C4 H4B . 0.9700 ?
C5 N3 . 1.476(5) ?
C5 H5A . 0.9700 ?
C5 H5B . 0.9700 ?
C6 N3 . 1.500(5) ?
C6 C7 . 1.516(6) ?
C6 H6A . 0.9700 ?
C6 H6B . 0.9700 ?
C7 N4 . 1.492(5) ?
C7 H7A . 0.9700 ?
C7 H7B . 0.9700 ?
C8 N4 . 1.484(5) ?
C8 C9 . 1.521(7) ?
C8 H8A . 0.9700 ?
C8 H8B . 0.9700 ?
C9 C10 . 1.533(6) ?
C9 H9A . 0.9700 ?
C9 H9B . 0.9700 ?
C10 N1 . 1.486(5) ?
C10 H10A . 0.9700 ?
C10 H10B . 0.9700 ?
N1 H1 . 0.9100 ?
N2 H2 . 0.9100 ?
N3 H3 . 0.9100 ?
N4 H4 . 0.9100 ?
F1 B1 . 1.412(7) ?
F2 B1 . 1.389(7) ?
F3 B1 . 1.373(6) ?
F4 B1 . 1.333(7) ?

loop_
_geom_hbond_atom_site_label_D
_geom_hbond_atom_site_label_H
_geom_hbond_atom_site_label_A
_geom_hbond_site_symmetry_A
_geom_hbond_distance_DH
_geom_hbond_distance_HA
_geom_hbond_distance_DA
_geom_hbond_angle_DHA
_geom_hbond_publ_flag
N1 H1 F4 2_764 0.9100 2.237 3.025(6) 144.73 y
N2 H2 Cl1 1_455 0.910 2.444 3.256(3) 148.64 y
N3 H3 F3 1_455 0.9100 2.344 3.116(5) 142.47 y
N4 H4 Cl2 1_655 0.910 2.489 3.289(3) 146.75 y
